data_4087515
loop_
_publ_author_name
'Zalesskiy, Sergey S.'
'Khrustalev, Victor N.'
'Kostukovich, Alexandr Yu.'
'Ananikov, Valentine P.'

_publ_section_title
;
 Carboxylic Group-Assisted Proton Transfer in Gold-Mediated Thiolation of
 Alkynes
;
_journal_issue 21
_journal_name_full Organometallics
_journal_page_first 5214
_journal_paper_doi 10.1021/acs.organomet.5b00210
_journal_volume 34
_journal_year 2015
_chemical_formula_moiety 'C28 H24 Au O2 P S'
_chemical_formula_sum 'C28 H24 Au O2 P S'
_chemical_formula_weight 652.47
_space_group_IT_number 33
_space_group_name_Hall 'P 2c -2n'
_space_group_name_H-M_alt 'P n a 21'
_symmetry_cell_setting orthorhombic
_symmetry_space_group_name_Hall 'P 2c -2n'
_symmetry_space_group_name_H-M 'P n a 21'
_atom_sites_solution_hydrogens geom
_atom_sites_solution_primary direct
_atom_sites_solution_secondary difmap
_audit_creation_method SHELXL-97
_cell_angle_alpha 90.00
_cell_angle_beta 90.00
_cell_angle_gamma 90.00
_cell_formula_units_Z 4
_cell_length_a 20.5050(8)
_cell_length_b 8.8115(3)
_cell_length_c 13.7368(5)
_cell_measurement_reflns_used 9904
_cell_measurement_temperature 100(2)
_cell_measurement_theta_max 32.26
_cell_measurement_theta_min 2.48
_cell_volume 2481.96(16)
_computing_cell_refinement 'SAINTPlus, v. 6.2 (Bruker, 2001)'
_computing_data_collection 'APEX2 (Bruker, 2005)'
_computing_data_reduction 'SAINTPlus, v. 6.2 (Bruker, 2001)'
_computing_molecular_graphics 'SHELXTL (Sheldrick, 2008)'
_computing_publication_material 'SHELXTL (Sheldrick, 2008)'
_computing_structure_refinement 'SHELXTL (Sheldrick, 2008)'
_computing_structure_solution 'SHELXTL (Sheldrick, 2008)'
_diffrn_ambient_temperature 100(2)
_diffrn_measured_fraction_theta_full 0.999
_diffrn_measured_fraction_theta_max 0.999
_diffrn_measurement_device_type 'Bruker APEX-II CCD'
_diffrn_measurement_method '\f and \w scans'
_diffrn_radiation_monochromator graphite
_diffrn_radiation_source 'fine-focus sealed tube'
_diffrn_radiation_type MoK\a
_diffrn_radiation_wavelength 0.71073
_diffrn_reflns_av_R_equivalents 0.0410
_diffrn_reflns_av_sigmaI/netI 0.0472
_diffrn_reflns_limit_h_max 31
_diffrn_reflns_limit_h_min -31
_diffrn_reflns_limit_k_max 13
_diffrn_reflns_limit_k_min -13
_diffrn_reflns_limit_l_max 20
_diffrn_reflns_limit_l_min -20
_diffrn_reflns_number 35809
_diffrn_reflns_theta_full 32.68
_diffrn_reflns_theta_max 32.68
_diffrn_reflns_theta_min 1.99
_exptl_absorpt_coefficient_mu 6.099
_exptl_absorpt_correction_T_max 0.442
_exptl_absorpt_correction_T_min 0.375
_exptl_absorpt_correction_type multi-scan
_exptl_absorpt_process_details 'SADABS (Sheldrick, 2003)'
_exptl_crystal_colour colourless
_exptl_crystal_density_diffrn 1.746
_exptl_crystal_density_method 'not measured'
_exptl_crystal_description prism
_exptl_crystal_F_000 1272
_exptl_crystal_size_max 0.20
_exptl_crystal_size_mid 0.18
_exptl_crystal_size_min 0.16
_refine_diff_density_max 1.510
_refine_diff_density_min -1.052
_refine_diff_density_rms 0.098
_refine_ls_abs_structure_details 'Flack H D (1983), Acta Cryst. A39, 876-881'
_refine_ls_abs_structure_Flack 0.006(4)
_refine_ls_extinction_method none
_refine_ls_goodness_of_fit_ref 0.912
_refine_ls_hydrogen_treatment constr
_refine_ls_matrix_type full
_refine_ls_number_parameters 299
_refine_ls_number_reflns 9030
_refine_ls_number_restraints 1
_refine_ls_restrained_S_all 0.912
_refine_ls_R_factor_all 0.0340
_refine_ls_R_factor_gt 0.0233
_refine_ls_shift/su_max 0.003
_refine_ls_shift/su_mean 0.000
_refine_ls_structure_factor_coef Fsqd
_refine_ls_weighting_details 'calc w=1/[\s^2^(Fo^2^)+(0.01P)^2^] where P=(Fo^2^+2Fc^2^)/3'
_refine_ls_weighting_scheme calc
_refine_ls_wR_factor_gt 0.0458
_refine_ls_wR_factor_ref 0.0487
_reflns_number_gt 7560
_reflns_number_total 9030
_reflns_threshold_expression I>2\s(I)
_cod_data_source_file om5b00210_si_003.cif
_cod_data_source_block 4
_cod_depositor_comments
;
The following automatic conversions were performed:

data item '_symmetry_cell_setting' value 'Orthorhombic' was changed
to 'orthorhombic' in accordance with the
/home/saulius/struct/COD-crude-data/automatic-downloads/DataCite-retrospective/ACS/depositions/lib/dictionaries/cif_core.dic
dictionary named 'cif_core.dic' version 2.4.2 last updated on
2011-04-26.

Automatic conversion script
Id: cif_fix_values 6909 2019-04-08 15:41:33Z antanas 
;
_cod_database_code 4087515

loop_
_symmetry_equiv_pos_as_xyz
'x, y, z'
'-x, -y, z+1/2'
'x+1/2, -y+1/2, z'
'-x+1/2, y+1/2, z+1/2'

loop_
_atom_site_label
_atom_site_type_symbol
_atom_site_fract_x
_atom_site_fract_y
_atom_site_fract_z
_atom_site_U_iso_or_equiv
_atom_site_adp_type
_atom_site_occupancy
_atom_site_symmetry_multiplicity
_atom_site_calc_flag
_atom_site_refinement_flags
Au1 Au 0.350960(4) 0.724963(10) 0.500440(14) 0.01862(3) Uani 1 1 d .
S1 S 0.48430(4) 0.82419(10) 0.38340(6) 0.02669(16) Uani 1 1 d .
P1 P 0.26671(4) 0.76529(9) 0.60532(5) 0.01867(14) Uani 1 1 d .
O1 O 0.52547(13) 0.5825(3) 0.26169(17) 0.0320(6) Uani 1 1 d .
O2 O 0.47559(14) 0.3554(3) 0.2675(2) 0.0419(7) Uani 1 1 d .
C1 C 0.42610(13) 0.6825(4) 0.40594(19) 0.0199(6) Uani 1 1 d .
C2 C 0.43143(14) 0.5454(4) 0.3617(2) 0.0228(6) Uani 1 1 d .
H2 H 0.3993 0.4714 0.3769 0.027 Uiso 1 1 calc R
C3 C 0.48209(16) 0.5019(4) 0.2929(2) 0.0268(7) Uani 1 1 d .
C4 C 0.5239(2) 0.3002(6) 0.1981(5) 0.0695(17) Uani 1 1 d .
H4A H 0.5184 0.1906 0.1891 0.104 Uiso 1 1 calc R
H4B H 0.5678 0.3209 0.2230 0.104 Uiso 1 1 calc R
H4C H 0.5180 0.3519 0.1355 0.104 Uiso 1 1 calc R
C5 C 0.45600(15) 0.9807(4) 0.4544(2) 0.0246(6) Uani 1 1 d .
C6 C 0.39713(17) 1.0541(4) 0.4354(3) 0.0323(7) Uani 1 1 d .
H6 H 0.3689 1.0157 0.3864 0.039 Uiso 1 1 calc R
C7 C 0.37932(18) 1.1817(4) 0.4869(3) 0.0346(9) Uani 1 1 d .
H7 H 0.3393 1.2316 0.4730 0.041 Uiso 1 1 calc R
C8 C 0.4206(2) 1.2375(3) 0.5598(3) 0.0331(8) Uani 1 1 d .
H8 H 0.4087 1.3258 0.5954 0.040 Uiso 1 1 calc R
C9 C 0.47766(17) 1.1649(4) 0.5798(3) 0.0339(8) Uani 1 1 d .
H9 H 0.5052 1.2017 0.6302 0.041 Uiso 1 1 calc R
C10 C 0.49575(15) 1.0380(4) 0.5271(2) 0.0296(8) Uani 1 1 d .
H10 H 0.5360 0.9893 0.5411 0.036 Uiso 1 1 calc R
C11 C 0.22878(16) 0.5902(4) 0.6447(2) 0.0264(7) Uani 1 1 d .
C12 C 0.2703(2) 0.4680(4) 0.6626(3) 0.0443(10) Uani 1 1 d .
H12 H 0.3158 0.4769 0.6511 0.053 Uiso 1 1 calc R
C13 C 0.2444(4) 0.3341(6) 0.6973(4) 0.0666(19) Uani 1 1 d .
H13 H 0.2724 0.2503 0.7095 0.080 Uiso 1 1 calc R
C14 C 0.1788(3) 0.3205(6) 0.7145(3) 0.0690(18) Uani 1 1 d .
H14 H 0.1618 0.2284 0.7398 0.083 Uiso 1 1 calc R
C15 C 0.1379(3) 0.4390(7) 0.6952(3) 0.0612(16) Uani 1 1 d .
H15 H 0.0923 0.4285 0.7057 0.073 Uiso 1 1 calc R
C16 C 0.1627(2) 0.5736(5) 0.6607(3) 0.0401(10) Uani 1 1 d .
H16 H 0.1341 0.6560 0.6477 0.048 Uiso 1 1 calc R
C17 C 0.20238(18) 0.8815(5) 0.5557(3) 0.0215(8) Uani 1 1 d .
C18 C 0.15525(19) 0.9532(6) 0.6138(3) 0.0366(11) Uani 1 1 d .
H18 H 0.1576 0.9451 0.6827 0.044 Uiso 1 1 calc R
C19 C 0.1057(2) 1.0349(5) 0.5718(3) 0.0460(12) Uani 1 1 d .
H19 H 0.0736 1.0811 0.6118 0.055 Uiso 1 1 calc R
C20 C 0.1020(2) 1.0505(5) 0.4732(3) 0.0465(12) Uani 1 1 d .
H20 H 0.0678 1.1084 0.4449 0.056 Uiso 1 1 calc R
C21 C 0.1480(2) 0.9822(7) 0.4148(3) 0.0494(14) Uani 1 1 d .
H21 H 0.1455 0.9926 0.3460 0.059 Uiso 1 1 calc R
C22 C 0.1980(2) 0.8983(6) 0.4563(3) 0.0320(10) Uani 1 1 d .
H22 H 0.2297 0.8517 0.4155 0.038 Uiso 1 1 calc R
C23 C 0.29198(14) 0.8587(3) 0.7174(2) 0.0211(6) Uani 1 1 d .
C24 C 0.2652(3) 0.8265(7) 0.8074(3) 0.0474(14) Uani 1 1 d .
H24 H 0.2318 0.7523 0.8130 0.057 Uiso 1 1 calc R
C25 C 0.2872(2) 0.9027(5) 0.8899(3) 0.0545(12) Uani 1 1 d .
H25 H 0.2689 0.8796 0.9516 0.065 Uiso 1 1 calc R
C26 C 0.33498(19) 1.0107(5) 0.8829(3) 0.0388(9) Uani 1 1 d .
H26 H 0.3494 1.0633 0.9393 0.047 Uiso 1 1 calc R
C27 C 0.36188(17) 1.0424(6) 0.7934(3) 0.0406(10) Uani 1 1 d .
H27 H 0.3950 1.1174 0.7880 0.049 Uiso 1 1 calc R
C28 C 0.34089(14) 0.9654(4) 0.7109(2) 0.0289(7) Uani 1 1 d .
H28 H 0.3604 0.9865 0.6496 0.035 Uiso 1 1 calc R

loop_
_atom_site_aniso_label
_atom_site_aniso_U_11
_atom_site_aniso_U_22
_atom_site_aniso_U_33
_atom_site_aniso_U_23
_atom_site_aniso_U_13
_atom_site_aniso_U_12
Au1 0.01547(4) 0.02283(4) 0.01756(4) -0.00300(11) 0.00395(7) 0.00161(3)
S1 0.0188(3) 0.0302(4) 0.0312(4) -0.0028(3) 0.0069(3) -0.0014(3)
P1 0.0178(3) 0.0206(4) 0.0175(3) -0.0041(3) 0.0048(3) -0.0024(3)
O1 0.0237(12) 0.0464(17) 0.0257(12) -0.0026(12) 0.0080(10) 0.0037(12)
O2 0.0379(15) 0.0364(17) 0.0514(18) -0.0185(14) 0.0153(13) 0.0064(13)
C1 0.0155(13) 0.0289(15) 0.0154(12) 0.0022(11) 0.0010(10) 0.0021(11)
C2 0.0220(15) 0.0261(16) 0.0203(14) 0.0001(11) 0.0041(11) 0.0052(11)
C3 0.0270(16) 0.0294(17) 0.0240(15) -0.0039(13) 0.0017(13) 0.0084(13)
C4 0.041(2) 0.066(3) 0.102(4) -0.055(3) 0.027(3) 0.006(2)
C5 0.0232(15) 0.0248(15) 0.0258(15) -0.0012(12) 0.0046(12) -0.0035(12)
C6 0.0350(19) 0.0324(19) 0.0294(18) -0.0026(14) -0.0047(14) 0.0023(15)
C7 0.0442(17) 0.0293(14) 0.030(3) 0.0005(15) -0.0044(17) 0.0067(14)
C8 0.0419(19) 0.0188(15) 0.0387(19) -0.0037(14) 0.0047(16) -0.0060(14)
C9 0.0285(17) 0.0349(19) 0.0383(19) -0.0071(15) 0.0014(14) -0.0137(15)
C10 0.0175(13) 0.0390(19) 0.0322(19) -0.0075(12) 0.0029(11) -0.0046(12)
C11 0.0368(18) 0.0262(16) 0.0161(14) -0.0060(11) 0.0071(12) -0.0086(13)
C12 0.071(3) 0.031(2) 0.0307(18) 0.0020(15) 0.0172(19) 0.0068(19)
C13 0.133(6) 0.028(3) 0.040(3) 0.006(2) 0.025(3) 0.003(3)
C14 0.139(5) 0.043(3) 0.026(2) -0.0015(19) 0.016(3) -0.049(3)
C15 0.080(4) 0.074(4) 0.029(2) 0.000(2) 0.001(2) -0.056(3)
C16 0.045(2) 0.052(3) 0.0229(18) -0.0002(17) 0.0025(16) -0.0258(19)
C17 0.0189(17) 0.0223(17) 0.0232(17) -0.0066(14) 0.0008(13) -0.0009(13)
C18 0.030(2) 0.050(3) 0.030(2) -0.016(2) 0.0024(16) 0.0077(17)
C19 0.032(2) 0.058(3) 0.049(3) -0.024(2) -0.0032(18) 0.0201(19)
C20 0.037(2) 0.052(2) 0.050(3) -0.018(2) -0.0179(17) 0.0236(18)
C21 0.051(3) 0.068(4) 0.029(2) -0.006(2) -0.0122(18) 0.019(2)
C22 0.023(2) 0.039(2) 0.034(2) -0.0102(18) 0.0033(16) 0.0044(17)
C23 0.0170(13) 0.0243(16) 0.0219(14) -0.0061(11) 0.0012(11) 0.0019(11)
C24 0.060(3) 0.056(3) 0.026(2) -0.010(2) 0.009(2) -0.029(3)
C25 0.078(3) 0.062(3) 0.0236(18) -0.0146(18) 0.0118(19) -0.019(2)
C26 0.040(2) 0.048(2) 0.029(2) -0.0174(17) -0.0106(16) 0.0050(17)
C27 0.0226(18) 0.059(3) 0.040(2) -0.014(2) -0.0097(15) -0.0084(17)
C28 0.0176(14) 0.043(2) 0.0259(15) -0.0040(14) -0.0039(12) -0.0058(13)

loop_
_atom_type_symbol
_atom_type_description
_atom_type_scat_dispersion_real
_atom_type_scat_dispersion_imag
_atom_type_scat_source
C C 0.0033 0.0016 'International Tables Vol C Tables 4.2.6.8 and 6.1.1.4'
H H 0.0000 0.0000 'International Tables Vol C Tables 4.2.6.8 and 6.1.1.4'
O O 0.0106 0.0060 'International Tables Vol C Tables 4.2.6.8 and 6.1.1.4'
P P 0.1023 0.0942 'International Tables Vol C Tables 4.2.6.8 and 6.1.1.4'
S S 0.1246 0.1234 'International Tables Vol C Tables 4.2.6.8 and 6.1.1.4'
Au Au -2.0133 8.8022 'International Tables Vol C Tables 4.2.6.8 and 6.1.1.4'

loop_
_geom_angle_atom_site_label_1
_geom_angle_atom_site_label_2
_geom_angle_atom_site_label_3
_geom_angle
C1 Au1 P1 178.44(9)
C1 S1 C5 103.41(14)
C17 P1 C11 106.42(17)
C17 P1 C23 105.73(16)
C11 P1 C23 104.75(14)
C17 P1 Au1 113.85(13)
C11 P1 Au1 112.45(10)
C23 P1 Au1 112.92(10)
C3 O2 C4 115.0(3)
C2 C1 S1 120.0(2)
C2 C1 Au1 120.5(2)
S1 C1 Au1 119.57(16)
C1 C2 C3 125.6(3)
C1 C2 H2 117.2
C3 C2 H2 117.2
O1 C3 O2 122.8(3)
O1 C3 C2 126.7(3)
O2 C3 C2 110.5(3)
O2 C4 H4A 109.5
O2 C4 H4B 109.5
H4A C4 H4B 109.5
O2 C4 H4C 109.5
H4A C4 H4C 109.5
H4B C4 H4C 109.5
C10 C5 C6 118.3(3)
C10 C5 S1 119.0(2)
C6 C5 S1 122.6(2)
C7 C6 C5 120.8(3)
C7 C6 H6 119.6
C5 C6 H6 119.6
C6 C7 C8 119.6(3)
C6 C7 H7 120.2
C8 C7 H7 120.2
C9 C8 C7 119.9(3)
C9 C8 H8 120.0
C7 C8 H8 120.0
C8 C9 C10 120.3(3)
C8 C9 H9 119.8
C10 C9 H9 119.8
C9 C10 C5 121.0(3)
C9 C10 H10 119.5
C5 C10 H10 119.5
C16 C11 C12 119.3(3)
C16 C11 P1 124.0(3)
C12 C11 P1 116.7(3)
C13 C12 C11 119.2(5)
C13 C12 H12 120.4
C11 C12 H12 120.4
C14 C13 C12 120.8(6)
C14 C13 H13 119.6
C12 C13 H13 119.6
C15 C14 C13 120.2(4)
C15 C14 H14 119.9
C13 C14 H14 119.9
C14 C15 C16 119.9(5)
C14 C15 H15 120.1
C16 C15 H15 120.1
C15 C16 C11 120.6(5)
C15 C16 H16 119.7
C11 C16 H16 119.7
C22 C17 C18 118.1(4)
C22 C17 P1 118.9(4)
C18 C17 P1 123.0(3)
C19 C18 C17 120.4(4)
C19 C18 H18 119.8
C17 C18 H18 119.8
C20 C19 C18 120.9(4)
C20 C19 H19 119.6
C18 C19 H19 119.6
C19 C20 C21 119.7(4)
C19 C20 H20 120.1
C21 C20 H20 120.1
C20 C21 C22 120.0(4)
C20 C21 H21 120.0
C22 C21 H21 120.0
C17 C22 C21 120.8(4)
C17 C22 H22 119.6
C21 C22 H22 119.6
C28 C23 C24 119.1(3)
C28 C23 P1 117.5(2)
C24 C23 P1 123.4(3)
C23 C24 C25 120.0(4)
C23 C24 H24 120.0
C25 C24 H24 120.0
C26 C25 C24 120.7(4)
C26 C25 H25 119.6
C24 C25 H25 119.6
C25 C26 C27 119.4(4)
C25 C26 H26 120.3
C27 C26 H26 120.3
C26 C27 C28 120.4(4)
C26 C27 H27 119.8
C28 C27 H27 119.8
C23 C28 C27 120.4(3)
C23 C28 H28 119.8
C27 C28 H28 119.8

loop_
_geom_bond_atom_site_label_1
_geom_bond_atom_site_label_2
_geom_bond_distance
Au1 C1 2.049(3)
Au1 P1 2.2773(7)
S1 C1 1.755(3)
S1 C5 1.785(3)
P1 C17 1.803(4)
P1 C11 1.811(3)
P1 C23 1.821(3)
O1 C3 1.216(4)
O2 C3 1.344(4)
O2 C4 1.459(5)
C1 C2 1.357(4)
C2 C3 1.456(4)
C2 H2 0.9500
C4 H4A 0.9800
C4 H4B 0.9800
C4 H4C 0.9800
C5 C10 1.385(4)
C5 C6 1.394(4)
C6 C7 1.378(5)
C6 H6 0.9500
C7 C8 1.400(6)
C7 H7 0.9500
C8 C9 1.362(5)
C8 H8 0.9500
C9 C10 1.383(5)
C9 H9 0.9500
C10 H10 0.9500
C11 C16 1.380(5)
C11 C12 1.394(5)
C12 C13 1.378(7)
C12 H12 0.9500
C13 C14 1.371(9)
C13 H13 0.9500
C14 C15 1.365(8)
C14 H14 0.9500
C15 C16 1.375(6)
C15 H15 0.9500
C16 H16 0.9500
C17 C22 1.377(4)
C17 C18 1.404(5)
C18 C19 1.372(6)
C18 H18 0.9500
C19 C20 1.364(6)
C19 H19 0.9500
C20 C21 1.377(6)
C20 H20 0.9500
C21 C22 1.387(7)
C21 H21 0.9500
C22 H22 0.9500
C23 C28 1.378(4)
C23 C24 1.383(5)
C24 C25 1.392(6)
C24 H24 0.9500
C25 C26 1.369(6)
C25 H25 0.9500
C26 C27 1.376(6)
C26 H26 0.9500
C27 C28 1.389(5)
C27 H27 0.9500
C28 H28 0.9500

loop_
_geom_torsion_atom_site_label_1
_geom_torsion_atom_site_label_2
_geom_torsion_atom_site_label_3
_geom_torsion_atom_site_label_4
_geom_torsion
C5 S1 C1 C2 178.8(2)
C5 S1 C1 Au1 -1.9(2)
S1 C1 C2 C3 -1.1(4)
Au1 C1 C2 C3 179.6(2)
C4 O2 C3 O1 -1.0(6)
C4 O2 C3 C2 179.7(4)
C1 C2 C3 O1 -3.2(5)
C1 C2 C3 O2 176.1(3)
C1 S1 C5 C10 119.6(3)
C1 S1 C5 C6 -64.7(3)
C10 C5 C6 C7 0.8(5)
S1 C5 C6 C7 -174.9(3)
C5 C6 C7 C8 -0.6(6)
C6 C7 C8 C9 -0.4(6)
C7 C8 C9 C10 1.2(5)
C8 C9 C10 C5 -1.0(5)
C6 C5 C10 C9 0.0(5)
S1 C5 C10 C9 175.9(3)
C17 P1 C11 C16 -18.1(3)
C23 P1 C11 C16 93.6(3)
Au1 P1 C11 C16 -143.4(3)
C17 P1 C11 C12 164.2(3)
C23 P1 C11 C12 -84.1(3)
Au1 P1 C11 C12 38.9(3)
C16 C11 C12 C13 -1.0(6)
P1 C11 C12 C13 176.9(4)
C11 C12 C13 C14 -0.2(8)
C12 C13 C14 C15 1.5(8)
C13 C14 C15 C16 -1.5(7)
C14 C15 C16 C11 0.3(6)
C12 C11 C16 C15 0.9(5)
P1 C11 C16 C15 -176.7(3)
C11 P1 C17 C22 -105.5(4)
C23 P1 C17 C22 143.5(4)
Au1 P1 C17 C22 19.0(5)
C11 P1 C17 C18 73.0(4)
C23 P1 C17 C18 -38.1(4)
Au1 P1 C17 C18 -162.6(3)
C22 C17 C18 C19 1.3(7)
P1 C17 C18 C19 -177.1(4)
C17 C18 C19 C20 -1.3(8)
C18 C19 C20 C21 0.8(9)
C19 C20 C21 C22 -0.2(9)
C18 C17 C22 C21 -0.8(9)
P1 C17 C22 C21 177.7(4)
C20 C21 C22 C17 0.2(9)
C17 P1 C23 C28 -89.7(3)
C11 P1 C23 C28 158.1(3)
Au1 P1 C23 C28 35.4(3)
C17 P1 C23 C24 91.1(4)
C11 P1 C23 C24 -21.1(4)
Au1 P1 C23 C24 -143.8(4)
C28 C23 C24 C25 0.7(7)
P1 C23 C24 C25 179.9(4)
C23 C24 C25 C26 0.5(9)
C24 C25 C26 C27 -0.8(8)
C25 C26 C27 C28 -0.1(7)
C24 C23 C28 C27 -1.6(6)
P1 C23 C28 C27 179.1(3)
C26 C27 C28 C23 1.3(6)
